data_7116802
loop_
_publ_author_name
'Xiaoguang Zhou'
'Bing Wei'
'Xiu-Li Sun'
'Yong Tang'
'Zuowei Xie'

_publ_section_title
;
 Asymmetric hydroamination catalyzed by a new chiral zirconium system:
 reaction scope and mechanism
;
_journal_name_full Chem.Commun.
_journal_page_first 5751
_journal_paper_doi 10.1039/C4cc10032H
_journal_volume 51
_journal_year 2015
_chemical_absolute_configuration ad
_chemical_formula_sum 'C53 H61 N O2 Zr'
_chemical_formula_weight 835.25
_chemical_name_systematic
; 
 ? 
;
_space_group_IT_number 4
_symmetry_cell_setting monoclinic
_symmetry_space_group_name_Hall 'P 2yb'
_symmetry_space_group_name_H-M 'P 1 21 1'
_atom_sites_solution_hydrogens geom
_atom_sites_solution_primary direct
_atom_sites_solution_secondary difmap
_audit_creation_method SHELXL-97
_audit_update_record
;
2014-07-26 deposited with the CCDC.
2015-02-19 downloaded from the CCDC.
;
_cell_angle_alpha 90.00
_cell_angle_beta 91.340(2)
_cell_angle_gamma 90.00
_cell_formula_units_Z 4
_cell_length_a 10.0708(10)
_cell_length_b 16.4364(16)
_cell_length_c 29.620(3)
_cell_measurement_reflns_used 5827
_cell_measurement_temperature 140(2)
_cell_measurement_theta_max 23.48
_cell_measurement_theta_min 2.37
_cell_volume 4901.6(8)
_computing_structure_refinement 'SHELXL-97 (Sheldrick, 1997)'
_computing_structure_solution 'SHELXS-97 (Sheldrick, 1990)'
_diffrn_ambient_temperature 140(2)
_diffrn_measured_fraction_theta_full 0.995
_diffrn_measured_fraction_theta_max 0.995
_diffrn_measurement_device_type 'CCD area detector'
_diffrn_measurement_method 'phi and omega scans'
_diffrn_radiation_monochromator graphite
_diffrn_radiation_source 'fine-focus sealed tube'
_diffrn_radiation_type MoK\a
_diffrn_radiation_wavelength 0.71073
_diffrn_reflns_av_R_equivalents 0.0716
_diffrn_reflns_av_sigmaI/netI 0.1735
_diffrn_reflns_limit_h_max 14
_diffrn_reflns_limit_h_min -13
_diffrn_reflns_limit_k_max 23
_diffrn_reflns_limit_k_min -23
_diffrn_reflns_limit_l_max 42
_diffrn_reflns_limit_l_min -40
_diffrn_reflns_number 48845
_diffrn_reflns_theta_full 30.50
_diffrn_reflns_theta_max 30.50
_diffrn_reflns_theta_min 0.69
_exptl_absorpt_coefficient_mu 0.261
_exptl_absorpt_correction_T_max 0.9896
_exptl_absorpt_correction_T_min 0.9496
_exptl_absorpt_correction_type multi-scan
_exptl_absorpt_process_details sadabs
_exptl_crystal_colour colourless
_exptl_crystal_density_diffrn 1.132
_exptl_crystal_density_method 'not measured'
_exptl_crystal_description block
_exptl_crystal_F_000 1768
_exptl_crystal_size_max 0.20
_exptl_crystal_size_mid 0.16
_exptl_crystal_size_min 0.04
_platon_squeeze_details
;
;
_refine_diff_density_max 0.786
_refine_diff_density_min -0.752
_refine_diff_density_rms 0.080
_refine_ls_abs_structure_details 'Flack H D (1983), Acta Cryst. A39, 876-881'
_refine_ls_abs_structure_Flack -0.04(2)
_refine_ls_extinction_method none
_refine_ls_goodness_of_fit_ref 0.922
_refine_ls_hydrogen_treatment mixed
_refine_ls_matrix_type full
_refine_ls_number_parameters 1027
_refine_ls_number_reflns 29501
_refine_ls_number_restraints 1
_refine_ls_restrained_S_all 0.922
_refine_ls_R_factor_all 0.1365
_refine_ls_R_factor_gt 0.0637
_refine_ls_shift/su_max 0.005
_refine_ls_shift/su_mean 0.000
_refine_ls_structure_factor_coef Fsqd
_refine_ls_weighting_details 'calc w=1/[\s^2^(Fo^2^)+(0.0321P)^2^+0.0000P] where P=(Fo^2^+2Fc^2^)/3'
_refine_ls_weighting_scheme calc
_refine_ls_wR_factor_gt 0.1017
_refine_ls_wR_factor_ref 0.1158
_reflns_number_gt 16329
_reflns_number_total 29501
_reflns_threshold_expression >2sigma(I)
_cod_data_source_file c4cc10032h2.cif
_cod_data_source_block 4d
_cod_original_sg_symbol_H-M P2(1)
_cod_database_code 7116802

loop_
_symmetry_equiv_pos_as_xyz
'x, y, z'
'-x, y+1/2, -z'

loop_
_atom_site_label
_atom_site_type_symbol
_atom_site_fract_x
_atom_site_fract_y
_atom_site_fract_z
_atom_site_U_iso_or_equiv
_atom_site_adp_type
_atom_site_occupancy
_atom_site_symmetry_multiplicity
_atom_site_calc_flag
_atom_site_refinement_flags
Zr1 Zr 0.45744(3) 0.05066(2) 0.543688(12) 0.02029(8) Uani 1 1 d .
Zr1A Zr 0.59304(4) 0.45607(2) 0.797610(13) 0.02738(10) Uani 1 1 d .
N1 N 0.6443(3) 0.01203(19) 0.56302(10) 0.0210(7) Uani 1 1 d .
N1A N 0.7830(3) 0.4681(2) 0.82075(12) 0.0300(8) Uani 1 1 d .
O1 O 0.4262(2) 0.04926(17) 0.60936(7) 0.0211(5) Uani 1 1 d .
O2 O 0.5720(2) 0.02666(15) 0.47716(9) 0.0280(7) Uani 1 1 d .
O1A O 0.5707(2) 0.56544(15) 0.82336(9) 0.0268(6) Uani 1 1 d .
O2A O 0.7006(3) 0.33176(16) 0.78511(10) 0.0380(7) Uani 1 1 d .
C9 C 0.4929(3) 0.02738(19) 0.64765(12) 0.0188(8) Uani 1 1 d .
C8 C 0.4245(3) 0.0104(2) 0.68729(13) 0.0209(8) Uani 1 1 d .
C7 C 0.4985(3) -0.0149(2) 0.72545(13) 0.0209(8) Uani 1 1 d .
H7A H 0.4529 -0.0261 0.7525 0.025 Uiso 1 1 calc R
C6 C 0.6364(3) -0.0244(2) 0.72536(13) 0.0241(9) Uani 1 1 d .
C5 C 0.6995(3) -0.0049(2) 0.68506(13) 0.0224(8) Uani 1 1 d .
H5A H 0.7933 -0.0099 0.6841 0.027 Uiso 1 1 calc R
C4 C 0.6318(3) 0.0209(2) 0.64714(12) 0.0178(8) Uani 1 1 d .
C3 C 0.7059(3) 0.0430(2) 0.60512(11) 0.0218(8) Uani 1 1 d .
H3A H 0.7119 0.1031 0.6032 0.026 Uiso 1 1 calc R
H3B H 0.7975 0.0215 0.6080 0.026 Uiso 1 1 calc R
C2 C 0.7356(4) -0.0242(2) 0.53160(12) 0.0242(9) Uani 1 1 d .
H2A H 0.8057 0.0167 0.5246 0.029 Uiso 1 1 calc R
C1 C 0.6564(4) -0.0428(3) 0.48831(13) 0.0342(9) Uani 1 1 d .
H1A H 0.7177 -0.0535 0.4633 0.041 Uiso 1 1 calc R
H1B H 0.6011 -0.0919 0.4926 0.041 Uiso 1 1 calc R
C24 C 0.5500(4) 0.0385(3) 0.42735(14) 0.0365(10) Uani 1 1 d .
C10 C 0.3074(4) -0.0449(3) 0.52062(13) 0.0313(9) Uani 1 1 d .
H10A H 0.3405 -0.0782 0.4954 0.038 Uiso 1 1 calc R
H10B H 0.2810 -0.0809 0.5457 0.038 Uiso 1 1 calc R
C11 C 0.1987(4) 0.0096(2) 0.50591(14) 0.0283(9) Uani 1 1 d .
C17 C 0.4271(4) 0.1890(2) 0.53530(14) 0.0275(9) Uani 1 1 d .
H17A H 0.4001 0.2021 0.5038 0.033 Uiso 1 1 calc R
H17B H 0.3575 0.2086 0.5557 0.033 Uiso 1 1 calc R
C18 C 0.5560(4) 0.2270(2) 0.54701(14) 0.0270(9) Uani 1 1 d .
C25 C 0.4477(4) 0.1067(3) 0.42305(15) 0.0413(11) Uani 1 1 d .
H25A H 0.4843 0.1565 0.4366 0.062 Uiso 1 1 calc R
H25B H 0.3670 0.0910 0.4387 0.062 Uiso 1 1 calc R
H25C H 0.4262 0.1164 0.3911 0.062 Uiso 1 1 calc R
C26 C 0.4990(5) -0.0410(3) 0.40692(14) 0.0454(11) Uani 1 1 d .
H26A H 0.4149 -0.0558 0.4208 0.068 Uiso 1 1 calc R
H26B H 0.5645 -0.0841 0.4125 0.068 Uiso 1 1 calc R
H26C H 0.4847 -0.0342 0.3743 0.068 Uiso 1 1 calc R
C27 C 0.6773(4) 0.0660(3) 0.40657(15) 0.0514(14) Uani 1 1 d .
H27A H 0.7058 0.1175 0.4203 0.077 Uiso 1 1 calc R
H27B H 0.6629 0.0737 0.3740 0.077 Uiso 1 1 calc R
H27C H 0.7461 0.0247 0.4118 0.077 Uiso 1 1 calc R
C28 C 0.8039(4) -0.1016(2) 0.55034(15) 0.0330(10) Uani 1 1 d .
H28A H 0.8664 -0.0833 0.5750 0.040 Uiso 1 1 calc R
C29 C 0.7105(5) -0.1630(3) 0.57134(16) 0.0465(13) Uani 1 1 d .
H29A H 0.7617 -0.2099 0.5824 0.070 Uiso 1 1 calc R
H29B H 0.6447 -0.1811 0.5486 0.070 Uiso 1 1 calc R
H29C H 0.6648 -0.1376 0.5966 0.070 Uiso 1 1 calc R
C30 C 0.8898(5) -0.1420(3) 0.51400(17) 0.0554(14) Uani 1 1 d .
H30A H 0.9498 -0.1014 0.5014 0.083 Uiso 1 1 calc R
H30B H 0.8321 -0.1640 0.4899 0.083 Uiso 1 1 calc R
H30C H 0.9421 -0.1862 0.5277 0.083 Uiso 1 1 calc R
C31 C 0.7150(4) -0.0585(2) 0.76666(13) 0.0275(10) Uani 1 1 d .
C32 C 0.8324(4) -0.0029(3) 0.77908(15) 0.0377(11) Uani 1 1 d .
H32A H 0.7992 0.0509 0.7876 0.057 Uiso 1 1 calc R
H32B H 0.8901 0.0025 0.7531 0.057 Uiso 1 1 calc R
H32C H 0.8831 -0.0265 0.8045 0.057 Uiso 1 1 calc R
C33 C 0.7692(5) -0.1414(3) 0.75407(17) 0.0515(14) Uani 1 1 d .
H33A H 0.6953 -0.1779 0.7460 0.077 Uiso 1 1 calc R
H33B H 0.8195 -0.1642 0.7798 0.077 Uiso 1 1 calc R
H33C H 0.8277 -0.1358 0.7283 0.077 Uiso 1 1 calc R
C34 C 0.6298(4) -0.0661(3) 0.80780(15) 0.0523(15) Uani 1 1 d .
H34A H 0.5538 -0.1015 0.8008 0.078 Uiso 1 1 calc R
H34B H 0.5978 -0.0122 0.8165 0.078 Uiso 1 1 calc R
H34C H 0.6826 -0.0895 0.8328 0.078 Uiso 1 1 calc R
C35 C 0.2697(3) 0.0127(2) 0.68922(13) 0.0176(8) Uani 1 1 d .
C36 C 0.2264(3) 0.0127(2) 0.73878(13) 0.0206(8) Uani 1 1 d .
C37 C 0.2055(4) 0.0838(2) 0.76258(14) 0.0281(9) Uani 1 1 d .
H37A H 0.2145 0.1346 0.7477 0.034 Uiso 1 1 calc R
C38 C 0.1715(4) 0.0823(3) 0.80815(15) 0.0342(10) Uani 1 1 d .
H38A H 0.1569 0.1319 0.8237 0.041 Uiso 1 1 calc R
C39 C 0.1591(4) 0.0105(3) 0.83031(15) 0.0355(11) Uani 1 1 d .
H39A H 0.1358 0.0097 0.8612 0.043 Uiso 1 1 calc R
C40 C 0.1803(4) -0.0601(3) 0.80788(14) 0.0310(10) Uani 1 1 d .
H40A H 0.1722 -0.1103 0.8234 0.037 Uiso 1 1 calc R
C41 C 0.2138(3) -0.0605(2) 0.76248(13) 0.0247(9) Uani 1 1 d .
H41A H 0.2283 -0.1107 0.7475 0.030 Uiso 1 1 calc R
C42 C 0.2131(4) -0.0646(2) 0.66504(12) 0.0192(8) Uani 1 1 d .
C43 C 0.2890(4) -0.1158(2) 0.63928(14) 0.0262(10) Uani 1 1 d .
H43A H 0.3801 -0.1033 0.6354 0.031 Uiso 1 1 calc R
C44 C 0.2352(5) -0.1862(2) 0.61842(15) 0.0380(11) Uani 1 1 d .
H44A H 0.2903 -0.2206 0.6012 0.046 Uiso 1 1 calc R
C45 C 0.1048(5) -0.2048(3) 0.62304(14) 0.0379(11) Uani 1 1 d .
H45A H 0.0673 -0.2509 0.6082 0.045 Uiso 1 1 calc R
C46 C 0.0276(4) -0.1557(2) 0.64960(14) 0.0330(10) Uani 1 1 d .
H46A H -0.0629 -0.1691 0.6540 0.040 Uiso 1 1 calc R
C47 C 0.0810(4) -0.0873(2) 0.66983(14) 0.0253(9) Uani 1 1 d .
H47A H 0.0256 -0.0543 0.6878 0.030 Uiso 1 1 calc R
C48 C 0.2152(3) 0.0928(2) 0.66755(13) 0.0201(8) Uani 1 1 d .
C49 C 0.2942(4) 0.1627(2) 0.66790(14) 0.0274(9) Uani 1 1 d .
H49A H 0.3840 0.1591 0.6783 0.033 Uiso 1 1 calc R
C50 C 0.2446(4) 0.2370(2) 0.65351(15) 0.0343(11) Uani 1 1 d .
H50A H 0.3011 0.2833 0.6533 0.041 Uiso 1 1 calc R
C51 C 0.1138(4) 0.2445(3) 0.63940(15) 0.0349(11) Uani 1 1 d .
H51A H 0.0785 0.2958 0.6307 0.042 Uiso 1 1 calc R
C52 C 0.0352(4) 0.1754(3) 0.63823(15) 0.0361(11) Uani 1 1 d .
H52A H -0.0548 0.1791 0.6280 0.043 Uiso 1 1 calc R
C53 C 0.0863(4) 0.1017(2) 0.65171(14) 0.0287(9) Uani 1 1 d .
H53A H 0.0308 0.0551 0.6501 0.034 Uiso 1 1 calc R
C12 C 0.1430(4) 0.0646(3) 0.53647(14) 0.0356(11) Uani 1 1 d .
H12A H 0.1720 0.0632 0.5672 0.043 Uiso 1 1 calc R
C13 C 0.0472(5) 0.1209(3) 0.52324(17) 0.0509(13) Uani 1 1 d .
H13A H 0.0117 0.1571 0.5449 0.061 Uiso 1 1 calc R
C14 C 0.0043(5) 0.1246(3) 0.48000(17) 0.0455(13) Uani 1 1 d .
H14A H -0.0611 0.1633 0.4709 0.055 Uiso 1 1 calc R
C15 C 0.0562(4) 0.0715(3) 0.44878(15) 0.0405(12) Uani 1 1 d .
H15A H 0.0263 0.0741 0.4182 0.049 Uiso 1 1 calc R
C16 C 0.1507(4) 0.0149(3) 0.46155(15) 0.0351(10) Uani 1 1 d .
H16A H 0.1840 -0.0213 0.4395 0.042 Uiso 1 1 calc R
C19 C 0.5914(4) 0.2477(2) 0.59079(15) 0.0316(10) Uani 1 1 d .
H19A H 0.5294 0.2391 0.6140 0.038 Uiso 1 1 calc R
C20 C 0.7153(5) 0.2810(3) 0.60217(18) 0.0439(12) Uani 1 1 d .
H20A H 0.7371 0.2948 0.6326 0.053 Uiso 1 1 calc R
C21 C 0.8061(5) 0.2936(3) 0.5684(2) 0.0474(14) Uani 1 1 d .
H21A H 0.8912 0.3158 0.5754 0.057 Uiso 1 1 calc R
C22 C 0.7715(4) 0.2737(3) 0.52500(18) 0.0441(13) Uani 1 1 d .
H22A H 0.8334 0.2824 0.5018 0.053 Uiso 1 1 calc R
C23 C 0.6507(4) 0.2416(2) 0.51424(16) 0.0347(10) Uani 1 1 d .
H23A H 0.6300 0.2288 0.4836 0.042 Uiso 1 1 calc R
C9A C 0.6465(4) 0.6202(2) 0.84687(13) 0.0241(9) Uani 1 1 d .
C8A C 0.5847(3) 0.6818(2) 0.87163(13) 0.0231(8) Uani 1 1 d .
C7A C 0.6666(4) 0.7341(2) 0.89659(14) 0.0305(10) Uani 1 1 d .
H7AA H 0.6263 0.7759 0.9137 0.037 Uiso 1 1 calc R
C6A C 0.8042(4) 0.7283(3) 0.89788(14) 0.0291(10) Uani 1 1 d .
C5A C 0.8598(4) 0.6664(2) 0.87279(14) 0.0294(10) Uani 1 1 d .
H5AA H 0.9536 0.6606 0.8734 0.035 Uiso 1 1 calc R
C4A C 0.7846(4) 0.6128(2) 0.84693(14) 0.0267(9) Uani 1 1 d .
C3A C 0.8502(3) 0.5469(3) 0.81979(13) 0.0303(9) Uani 1 1 d .
H3AA H 0.8548 0.5651 0.7880 0.036 Uiso 1 1 calc R
H3AB H 0.9425 0.5397 0.8314 0.036 Uiso 1 1 calc R
C2A C 0.8689(4) 0.3980(2) 0.83142(15) 0.0320(10) Uani 1 1 d .
H2AA H 0.9418 0.3960 0.8091 0.038 Uiso 1 1 calc R
C1A C 0.7839(5) 0.3218(3) 0.82574(16) 0.0463(12) Uani 1 1 d .
H1AA H 0.8413 0.2733 0.8228 0.056 Uiso 1 1 calc R
H1AB H 0.7277 0.3144 0.8524 0.056 Uiso 1 1 calc R
C24A C 0.6734(4) 0.2564(2) 0.75932(16) 0.0360(11) Uani 1 1 d .
C10A C 0.4454(5) 0.3864(3) 0.84027(15) 0.0398(12) Uani 1 1 d .
H10C H 0.4742 0.3297 0.8463 0.048 Uiso 1 1 calc R
H10D H 0.4270 0.4144 0.8690 0.048 Uiso 1 1 calc R
C11A C 0.3332(4) 0.3906(3) 0.80812(15) 0.0333(10) Uani 1 1 d .
C17A C 0.5573(4) 0.4982(3) 0.72351(14) 0.0370(11) Uani 1 1 d .
H17C H 0.5298 0.4514 0.7045 0.044 Uiso 1 1 calc R
H17D H 0.4855 0.5394 0.7221 0.044 Uiso 1 1 calc R
C18A C 0.6813(4) 0.5334(2) 0.70677(14) 0.0357(11) Uani 1 1 d .
C25A C 0.5766(4) 0.2815(3) 0.72266(16) 0.0446(12) Uani 1 1 d .
H25D H 0.4928 0.2980 0.7361 0.067 Uiso 1 1 calc R
H25E H 0.5604 0.2356 0.7021 0.067 Uiso 1 1 calc R
H25F H 0.6133 0.3272 0.7058 0.067 Uiso 1 1 calc R
C26A C 0.6140(5) 0.1912(3) 0.78948(18) 0.0533(14) Uani 1 1 d .
H26D H 0.5305 0.2112 0.8017 0.080 Uiso 1 1 calc R
H26E H 0.6766 0.1788 0.8144 0.080 Uiso 1 1 calc R
H26F H 0.5969 0.1419 0.7717 0.080 Uiso 1 1 calc R
C27A C 0.8035(5) 0.2288(3) 0.73772(18) 0.0516(14) Uani 1 1 d .
H27D H 0.8372 0.2725 0.7186 0.077 Uiso 1 1 calc R
H27E H 0.7865 0.1802 0.7193 0.077 Uiso 1 1 calc R
H27F H 0.8695 0.2160 0.7615 0.077 Uiso 1 1 calc R
C28A C 0.9307(5) 0.4005(3) 0.87880(16) 0.0486(13) Uani 1 1 d .
H28B H 0.9920 0.4484 0.8792 0.058 Uiso 1 1 calc R
C29A C 0.8331(6) 0.4161(4) 0.91510(18) 0.0730(18) Uani 1 1 d .
H29D H 0.7816 0.4651 0.9077 0.109 Uiso 1 1 calc R
H29E H 0.8808 0.4240 0.9440 0.109 Uiso 1 1 calc R
H29F H 0.7730 0.3695 0.9174 0.109 Uiso 1 1 calc R
C30A C 1.0204(6) 0.3250(3) 0.8871(2) 0.0696(18) Uani 1 1 d .
H30D H 1.0611 0.3282 0.9175 0.104 Uiso 1 1 calc R
H30E H 1.0901 0.3236 0.8646 0.104 Uiso 1 1 calc R
H30F H 0.9665 0.2755 0.8846 0.104 Uiso 1 1 calc R
C31A C 0.8919(4) 0.7858(3) 0.92754(15) 0.0349(11) Uani 1 1 d .
C32A C 0.9780(5) 0.7338(3) 0.95990(17) 0.0592(15) Uani 1 1 d .
H32D H 1.0340 0.7695 0.9788 0.089 Uiso 1 1 calc R
H32E H 1.0345 0.6976 0.9424 0.089 Uiso 1 1 calc R
H32F H 0.9206 0.7013 0.9791 0.089 Uiso 1 1 calc R
C33A C 0.9820(4) 0.8350(3) 0.89715(16) 0.0470(13) Uani 1 1 d .
H33D H 1.0377 0.8714 0.9157 0.070 Uiso 1 1 calc R
H33E H 0.9275 0.8673 0.8760 0.070 Uiso 1 1 calc R
H33F H 1.0386 0.7979 0.8802 0.070 Uiso 1 1 calc R
C34A C 0.8097(5) 0.8436(4) 0.9553(2) 0.078(2) Uani 1 1 d .
H34D H 0.8689 0.8786 0.9735 0.117 Uiso 1 1 calc R
H34E H 0.7528 0.8123 0.9753 0.117 Uiso 1 1 calc R
H34F H 0.7543 0.8773 0.9351 0.117 Uiso 1 1 calc R
C35A C 0.4314(3) 0.6831(2) 0.87595(12) 0.0208(8) Uani 1 1 d .
C36A C 0.3916(3) 0.7582(2) 0.90461(13) 0.0241(9) Uani 1 1 d .
C37A C 0.3921(4) 0.8353(2) 0.88575(15) 0.0315(10) Uani 1 1 d .
H37B H 0.4131 0.8410 0.8548 0.038 Uiso 1 1 calc R
C38A C 0.3628(4) 0.9049(3) 0.91055(17) 0.0409(12) Uani 1 1 d .
H38B H 0.3674 0.9573 0.8971 0.049 Uiso 1 1 calc R
C39A C 0.3270(5) 0.8963(3) 0.95496(18) 0.0460(13) Uani 1 1 d .
H39B H 0.3018 0.9426 0.9718 0.055 Uiso 1 1 calc R
C40A C 0.3278(5) 0.8226(4) 0.97434(17) 0.0583(15) Uani 1 1 d .
H40B H 0.3084 0.8173 1.0054 0.070 Uiso 1 1 calc R
C41A C 0.3574(4) 0.7533(3) 0.94875(15) 0.0407(11) Uani 1 1 d .
H41B H 0.3534 0.7013 0.9627 0.049 Uiso 1 1 calc R
C42A C 0.3634(4) 0.6935(2) 0.82935(13) 0.0252(9) Uani 1 1 d .
C43A C 0.4265(5) 0.7076(3) 0.79030(15) 0.0423(12) Uani 1 1 d .
H43B H 0.5208 0.7096 0.7907 0.051 Uiso 1 1 calc R
C44A C 0.3566(6) 0.7194(3) 0.74906(16) 0.0573(16) Uani 1 1 d .
H44B H 0.4044 0.7284 0.7222 0.069 Uiso 1 1 calc R
C45A C 0.2240(7) 0.7182(3) 0.74719(18) 0.0591(17) Uani 1 1 d .
H45B H 0.1777 0.7235 0.7190 0.071 Uiso 1 1 calc R
C46A C 0.1551(6) 0.7092(3) 0.7865(2) 0.0675(18) Uani 1 1 d .
H46B H 0.0608 0.7108 0.7857 0.081 Uiso 1 1 calc R
C47A C 0.2230(4) 0.6978(3) 0.82685(17) 0.0526(14) Uani 1 1 d .
H47B H 0.1743 0.6926 0.8538 0.063 Uiso 1 1 calc R
C48A C 0.3950(4) 0.6047(2) 0.90152(15) 0.0292(10) Uani 1 1 d .
C49A C 0.4852(5) 0.5707(3) 0.93159(18) 0.0599(16) Uani 1 1 d .
H49B H 0.5719 0.5934 0.9333 0.072 Uiso 1 1 calc R
C50A C 0.4586(6) 0.5070(4) 0.9589(2) 0.0698(18) Uani 1 1 d .
H50B H 0.5227 0.4887 0.9807 0.084 Uiso 1 1 calc R
C51A C 0.3403(7) 0.4703(3) 0.95476(18) 0.0661(17) Uani 1 1 d .
H51B H 0.3219 0.4237 0.9725 0.079 Uiso 1 1 calc R
C52A C 0.2492(6) 0.4983(4) 0.9262(2) 0.080(2) Uani 1 1 d .
H52B H 0.1647 0.4727 0.9241 0.096 Uiso 1 1 calc R
C53A C 0.2757(5) 0.5652(4) 0.89913(19) 0.0684(19) Uani 1 1 d .
H53B H 0.2091 0.5840 0.8784 0.082 Uiso 1 1 calc R
C12A C 0.2881(4) 0.4650(3) 0.79094(14) 0.0362(10) Uani 1 1 d .
H12B H 0.3266 0.5138 0.8024 0.043 Uiso 1 1 calc R
C13A C 0.1887(5) 0.4700(3) 0.75762(16) 0.0441(12) Uani 1 1 d .
H13B H 0.1578 0.5216 0.7474 0.053 Uiso 1 1 calc R
C14A C 0.1354(5) 0.4000(3) 0.73958(18) 0.0481(13) Uani 1 1 d .
H14B H 0.0696 0.4032 0.7161 0.058 Uiso 1 1 calc R
C15A C 0.1778(4) 0.3231(3) 0.75560(17) 0.0465(13) Uani 1 1 d .
H15B H 0.1408 0.2745 0.7434 0.056 Uiso 1 1 calc R
C16A C 0.2753(4) 0.3200(3) 0.78983(16) 0.0402(11) Uani 1 1 d .
H16B H 0.3033 0.2685 0.8011 0.048 Uiso 1 1 calc R
C19A C 0.7129(6) 0.6146(3) 0.71233(17) 0.0587(16) Uani 1 1 d .
H19B H 0.6505 0.6489 0.7265 0.070 Uiso 1 1 calc R
C20A C 0.8296(7) 0.6481(3) 0.69853(18) 0.0672(18) Uani 1 1 d .
H20B H 0.8461 0.7043 0.7034 0.081 Uiso 1 1 calc R
C21A C 0.9220(6) 0.6018(4) 0.67796(18) 0.0616(17) Uani 1 1 d .
H21B H 1.0034 0.6252 0.6688 0.074 Uiso 1 1 calc R
C22A C 0.8964(5) 0.5201(3) 0.67041(17) 0.0500(13) Uani 1 1 d .
H22B H 0.9591 0.4868 0.6556 0.060 Uiso 1 1 calc R
C23A C 0.7771(5) 0.4878(3) 0.68495(15) 0.0419(12) Uani 1 1 d .
H23B H 0.7600 0.4317 0.6797 0.050 Uiso 1 1 calc R

loop_
_atom_site_aniso_label
_atom_site_aniso_U_11
_atom_site_aniso_U_22
_atom_site_aniso_U_33
_atom_site_aniso_U_23
_atom_site_aniso_U_13
_atom_site_aniso_U_12
Zr1 0.01844(17) 0.02090(18) 0.02138(19) 0.00131(18) -0.00297(14) -0.00054(18)
Zr1A 0.0342(2) 0.0229(2) 0.0249(2) -0.00118(19) -0.00181(17) -0.00204(19)
N1 0.0195(16) 0.0253(17) 0.0182(17) -0.0021(14) 0.0008(13) -0.0019(14)
N1A 0.0312(19) 0.0194(19) 0.039(2) -0.0043(16) 0.0010(16) 0.0013(15)
O1 0.0152(11) 0.0251(12) 0.0228(13) 0.0027(14) -0.0018(9) 0.0003(13)
O2 0.0308(15) 0.0318(17) 0.0212(14) -0.0034(12) -0.0018(12) 0.0055(12)
O1A 0.0230(13) 0.0262(16) 0.0311(15) -0.0017(12) -0.0021(11) -0.0017(12)
O2A 0.0522(19) 0.0215(15) 0.0398(18) -0.0069(14) -0.0127(15) 0.0008(14)
C9 0.0179(18) 0.0167(19) 0.022(2) 0.0006(14) -0.0033(15) 0.0009(14)
C8 0.0129(18) 0.0256(19) 0.024(2) 0.0025(16) -0.0020(16) 0.0029(16)
C7 0.0206(19) 0.024(2) 0.0182(19) -0.0010(16) 0.0055(16) -0.0014(15)
C6 0.0152(19) 0.028(2) 0.029(2) -0.0001(17) -0.0001(16) 0.0035(15)
C5 0.0117(18) 0.027(2) 0.029(2) 0.0001(17) -0.0036(16) -0.0027(15)
C4 0.0183(18) 0.0200(18) 0.0151(18) -0.0008(15) 0.0024(15) -0.0022(14)
C3 0.0182(17) 0.026(2) 0.0215(18) -0.0001(18) -0.0001(14) -0.0004(18)
C2 0.0179(19) 0.029(2) 0.026(2) -0.0009(17) 0.0033(16) -0.0010(16)
C1 0.037(2) 0.035(2) 0.031(2) -0.002(2) -0.0025(18) 0.003(2)
C24 0.045(3) 0.041(3) 0.023(2) 0.007(2) -0.0032(19) -0.001(2)
C10 0.034(2) 0.032(2) 0.027(2) 0.002(2) -0.0028(17) -0.016(2)
C11 0.023(2) 0.029(2) 0.032(2) -0.0013(19) 0.0009(18) -0.0107(18)
C17 0.027(2) 0.025(2) 0.031(2) 0.0012(18) -0.0027(18) 0.0028(17)
C18 0.024(2) 0.0170(19) 0.040(3) 0.0057(18) 0.0019(19) 0.0057(16)
C25 0.045(3) 0.048(3) 0.030(3) 0.006(2) -0.008(2) -0.003(2)
C26 0.059(3) 0.049(3) 0.028(2) -0.009(3) -0.008(2) -0.002(3)
C27 0.054(3) 0.071(4) 0.029(3) 0.006(3) 0.004(2) -0.001(3)
C28 0.028(2) 0.033(2) 0.038(3) -0.001(2) -0.006(2) 0.0098(19)
C29 0.060(3) 0.028(2) 0.051(3) 0.004(2) -0.013(3) 0.002(2)
C30 0.046(3) 0.058(3) 0.062(4) -0.004(3) 0.009(3) 0.019(3)
C31 0.024(2) 0.033(3) 0.025(2) 0.0013(19) -0.0050(17) 0.0046(18)
C32 0.024(2) 0.054(3) 0.035(3) 0.004(2) -0.0071(19) 0.005(2)
C33 0.048(3) 0.048(3) 0.057(3) 0.011(3) -0.017(3) 0.013(3)
C34 0.032(3) 0.090(5) 0.034(3) 0.028(3) 0.001(2) 0.010(3)
C35 0.0071(16) 0.0210(18) 0.025(2) -0.0016(16) 0.0017(15) 0.0014(14)
C36 0.0098(17) 0.030(2) 0.022(2) -0.0065(17) -0.0013(15) 0.0012(15)
C37 0.027(2) 0.030(2) 0.028(2) 0.0025(19) 0.0016(18) 0.0013(17)
C38 0.036(3) 0.034(2) 0.033(3) -0.007(2) 0.002(2) -0.0014(19)
C39 0.032(2) 0.053(3) 0.022(2) -0.003(2) 0.0033(19) -0.004(2)
C40 0.027(2) 0.034(3) 0.031(2) 0.007(2) 0.0015(18) -0.0005(19)
C41 0.0152(18) 0.030(2) 0.029(2) 0.0004(18) -0.0035(16) 0.0020(16)
C42 0.0209(19) 0.020(2) 0.0160(18) 0.0017(15) -0.0015(15) 0.0022(15)
C43 0.024(2) 0.024(2) 0.031(2) -0.0020(19) 0.0057(18) -0.0030(17)
C44 0.055(3) 0.022(2) 0.037(3) -0.003(2) 0.006(2) -0.008(2)
C45 0.062(3) 0.030(2) 0.021(2) -0.0040(19) 0.000(2) -0.017(2)
C46 0.030(2) 0.036(2) 0.033(3) 0.005(2) -0.0046(19) -0.0144(19)
C47 0.018(2) 0.029(2) 0.028(2) 0.0031(18) -0.0068(17) -0.0060(17)
C48 0.0164(19) 0.023(2) 0.021(2) -0.0057(16) -0.0019(16) 0.0044(15)
C49 0.016(2) 0.030(2) 0.036(2) -0.0045(19) -0.0044(18) -0.0008(17)
C50 0.035(3) 0.025(2) 0.042(3) 0.003(2) 0.001(2) 0.0051(19)
C51 0.041(3) 0.027(2) 0.037(3) 0.0004(19) -0.009(2) 0.014(2)
C52 0.024(2) 0.041(3) 0.043(3) 0.006(2) -0.011(2) 0.005(2)
C53 0.023(2) 0.021(2) 0.042(3) -0.0069(19) -0.0058(19) 0.0042(17)
C12 0.031(2) 0.048(3) 0.028(2) -0.003(2) -0.0070(18) -0.006(2)
C13 0.043(3) 0.070(4) 0.040(3) -0.013(3) 0.000(2) 0.005(3)
C14 0.053(3) 0.040(3) 0.043(3) 0.003(2) -0.008(3) 0.016(2)
C15 0.044(3) 0.042(3) 0.035(3) 0.004(2) -0.009(2) 0.002(2)
C16 0.037(2) 0.038(2) 0.030(2) -0.002(2) -0.004(2) -0.006(2)
C19 0.038(3) 0.023(2) 0.034(3) -0.0017(19) -0.005(2) -0.0010(19)
C20 0.046(3) 0.036(3) 0.048(3) -0.003(2) -0.016(3) -0.001(2)
C21 0.032(3) 0.022(2) 0.087(4) 0.012(3) -0.021(3) 0.000(2)
C22 0.034(3) 0.037(3) 0.061(4) 0.009(3) 0.012(3) -0.003(2)
C23 0.034(3) 0.027(2) 0.043(3) -0.001(2) 0.003(2) -0.0037(19)
C9A 0.028(2) 0.0209(19) 0.024(2) 0.0003(17) 0.0028(17) -0.0015(17)
C8A 0.0161(19) 0.028(2) 0.025(2) -0.0057(17) 0.0002(16) -0.0012(16)
C7A 0.019(2) 0.034(2) 0.039(3) -0.011(2) 0.0065(18) 0.0015(17)
C6A 0.015(2) 0.040(2) 0.032(2) -0.007(2) 0.0011(18) -0.0026(18)
C5A 0.014(2) 0.034(2) 0.041(3) -0.005(2) 0.0099(18) -0.0029(17)
C4A 0.015(2) 0.035(2) 0.031(2) -0.006(2) 0.0028(17) 0.0037(17)
C3A 0.0266(19) 0.028(2) 0.037(2) 0.000(2) 0.0046(17) 0.002(2)
C2A 0.033(2) 0.027(2) 0.036(3) -0.005(2) 0.001(2) 0.0073(19)
C1A 0.060(3) 0.033(3) 0.045(3) -0.005(2) -0.009(3) 0.012(2)
C24A 0.035(3) 0.030(2) 0.043(3) -0.018(2) 0.004(2) -0.004(2)
C10A 0.053(3) 0.039(3) 0.027(3) -0.001(2) 0.004(2) 0.001(2)
C11A 0.033(2) 0.029(2) 0.039(3) -0.004(2) 0.006(2) -0.0050(19)
C17A 0.047(3) 0.039(3) 0.025(2) 0.001(2) 0.001(2) -0.004(2)
C18A 0.056(3) 0.028(3) 0.023(2) 0.0011(18) -0.005(2) 0.005(2)
C25A 0.041(3) 0.047(3) 0.046(3) -0.013(2) 0.002(2) -0.014(2)
C26A 0.057(3) 0.028(2) 0.075(4) -0.004(3) 0.012(3) -0.005(2)
C27A 0.046(3) 0.048(3) 0.062(4) -0.017(3) 0.011(3) 0.001(2)
C28A 0.061(4) 0.044(3) 0.040(3) 0.001(2) -0.009(3) -0.005(3)
C29A 0.101(5) 0.084(4) 0.033(3) -0.003(3) -0.002(3) 0.002(4)
C30A 0.073(4) 0.058(4) 0.077(4) 0.019(3) -0.025(3) 0.011(3)
C31A 0.023(2) 0.049(3) 0.033(3) -0.023(2) -0.0028(19) 0.002(2)
C32A 0.057(3) 0.071(4) 0.048(3) -0.008(3) -0.014(3) -0.023(3)
C33A 0.039(3) 0.038(3) 0.063(3) -0.020(3) -0.006(2) -0.009(2)
C34A 0.034(3) 0.101(5) 0.099(5) -0.077(4) 0.007(3) -0.012(3)
C35A 0.0134(19) 0.029(2) 0.020(2) 0.0033(17) -0.0011(15) -0.0003(16)
C36A 0.0146(19) 0.035(2) 0.022(2) -0.0037(18) -0.0027(16) -0.0001(16)
C37A 0.031(2) 0.028(2) 0.036(3) -0.008(2) -0.0007(19) -0.0022(18)
C38A 0.036(3) 0.034(2) 0.053(3) -0.010(2) -0.008(2) 0.006(2)
C39A 0.042(3) 0.048(3) 0.049(3) -0.027(3) 0.001(2) 0.008(2)
C40A 0.068(4) 0.072(4) 0.036(3) -0.024(3) 0.008(3) 0.021(3)
C41A 0.049(3) 0.040(3) 0.034(3) -0.002(2) 0.012(2) 0.007(2)
C42A 0.028(2) 0.0190(19) 0.028(2) -0.0036(18) -0.0023(18) -0.0006(17)
C43A 0.036(3) 0.050(3) 0.041(3) 0.013(2) 0.004(2) 0.015(2)
C44A 0.080(4) 0.065(4) 0.028(3) 0.020(3) 0.011(3) 0.033(3)
C45A 0.104(5) 0.035(3) 0.037(3) -0.007(2) -0.035(3) 0.008(3)
C46A 0.057(4) 0.067(4) 0.077(4) 0.026(3) -0.037(3) -0.021(3)
C47A 0.031(3) 0.079(4) 0.048(3) 0.022(3) -0.016(2) -0.013(3)
C48A 0.032(2) 0.028(2) 0.027(2) 0.0048(19) -0.0006(19) -0.0041(19)
C49A 0.052(3) 0.065(4) 0.064(4) 0.042(3) 0.014(3) 0.018(3)
C50A 0.066(4) 0.074(4) 0.070(4) 0.039(3) 0.005(3) 0.006(3)
C51A 0.109(5) 0.042(3) 0.046(3) 0.012(3) -0.016(3) -0.017(3)
C52A 0.062(4) 0.100(5) 0.078(5) 0.036(4) -0.006(3) -0.053(4)
C53A 0.041(3) 0.090(5) 0.073(4) 0.047(4) -0.022(3) -0.031(3)
C12A 0.037(2) 0.032(3) 0.039(3) -0.009(2) 0.004(2) -0.001(2)
C13A 0.048(3) 0.035(3) 0.050(3) -0.002(2) 0.004(2) 0.006(2)
C14A 0.042(3) 0.055(3) 0.047(3) -0.003(3) -0.006(2) 0.012(3)
C15A 0.038(3) 0.044(3) 0.057(3) -0.021(3) 0.000(2) -0.002(2)
C16A 0.031(2) 0.037(3) 0.053(3) 0.004(2) 0.010(2) 0.004(2)
C19A 0.094(5) 0.037(3) 0.046(3) 0.001(3) 0.032(3) 0.002(3)
C20A 0.116(5) 0.038(3) 0.048(4) -0.005(3) 0.025(4) -0.031(3)
C21A 0.081(4) 0.067(4) 0.038(3) 0.012(3) 0.004(3) -0.035(3)
C22A 0.052(3) 0.047(3) 0.051(3) 0.014(2) 0.007(3) 0.006(3)
C23A 0.059(3) 0.032(2) 0.034(3) 0.003(2) -0.003(2) -0.009(2)

loop_
_atom_type_symbol
_atom_type_description
_atom_type_scat_dispersion_real
_atom_type_scat_dispersion_imag
_atom_type_scat_source
C C 0.0033 0.0016 'International Tables Vol C Tables 4.2.6.8 and 6.1.1.4'
H H 0.0000 0.0000 'International Tables Vol C Tables 4.2.6.8 and 6.1.1.4'
N N 0.0061 0.0033 'International Tables Vol C Tables 4.2.6.8 and 6.1.1.4'
O O 0.0106 0.0060 'International Tables Vol C Tables 4.2.6.8 and 6.1.1.4'
Zr Zr -2.9673 0.5597 'International Tables Vol C Tables 4.2.6.8 and 6.1.1.4'

loop_
_geom_angle_atom_site_label_1
_geom_angle_atom_site_label_2
_geom_angle_atom_site_label_3
_geom_angle
O1 Zr1 N1 83.58(10)
O1 Zr1 C10 99.64(12)
N1 Zr1 C10 117.92(14)
O1 Zr1 C17 95.38(13)
N1 Zr1 C17 116.92(13)
C10 Zr1 C17 124.27(15)
O1 Zr1 O2 156.79(9)
N1 Zr1 O2 73.50(11)
C10 Zr1 O2 88.17(12)
C17 Zr1 O2 98.17(12)
O1A Zr1A N1A 84.01(12)
O1A Zr1A C10A 99.34(14)
N1A Zr1A C10A 118.92(15)
O1A Zr1A C17A 94.42(13)
N1A Zr1A C17A 114.53(15)
C10A Zr1A C17A 125.77(16)
O1A Zr1A O2A 156.10(10)
N1A Zr1A O2A 72.69(11)
C10A Zr1A O2A 87.66(14)
C17A Zr1A O2A 99.95(13)
O1A Zr1A C11A 100.90(11)
N1A Zr1A C11A 149.39(13)
C10A Zr1A C11A 30.58(14)
C17A Zr1A C11A 95.35(14)
O2A Zr1A C11A 96.68(11)
C2 N1 C3 115.2(3)
C2 N1 Zr1 122.6(2)
C3 N1 Zr1 119.6(2)
C3A N1A C2A 115.4(3)
C3A N1A Zr1A 120.9(2)
C2A N1A Zr1A 122.8(3)
C9 O1 Zr1 137.7(2)
C1 O2 C24 113.4(3)
C1 O2 Zr1 103.8(2)
C24 O2 Zr1 137.9(2)
C9A O1A Zr1A 137.3(2)
C1A O2A C24A 115.4(3)
C1A O2A Zr1A 103.1(2)
C24A O2A Zr1A 137.0(2)
O1 C9 C4 119.1(3)
O1 C9 C8 120.7(3)
C4 C9 C8 120.2(3)
C7 C8 C9 118.2(3)
C7 C8 C35 119.3(3)
C9 C8 C35 122.4(3)
C6 C7 C8 122.7(3)
C6 C7 H7A 118.6
C8 C7 H7A 118.6
C7 C6 C5 116.5(3)
C7 C6 C31 122.0(3)
C5 C6 C31 121.5(3)
C4 C5 C6 122.9(3)
C4 C5 H5A 118.6
C6 C5 H5A 118.6
C5 C4 C9 119.5(3)
C5 C4 C3 120.4(3)
C9 C4 C3 120.1(3)
N1 C3 C4 114.1(3)
N1 C3 H3A 108.7
C4 C3 H3A 108.7
N1 C3 H3B 108.7
C4 C3 H3B 108.7
H3A C3 H3B 107.6
N1 C2 C1 107.1(3)
N1 C2 C28 113.0(3)
C1 C2 C28 111.0(3)
N1 C2 H2A 108.5
C1 C2 H2A 108.5
C28 C2 H2A 108.5
O2 C1 C2 108.9(3)
O2 C1 H1A 109.9
C2 C1 H1A 109.9
O2 C1 H1B 109.9
C2 C1 H1B 109.9
H1A C1 H1B 108.3
O2 C24 C27 109.5(3)
O2 C24 C26 108.7(3)
C27 C24 C26 112.2(4)
O2 C24 C25 105.2(3)
C27 C24 C25 109.0(4)
C26 C24 C25 112.1(4)
C11 C10 Zr1 98.8(3)
C11 C10 H10A 112.0
Zr1 C10 H10A 112.0
C11 C10 H10B 112.0
Zr1 C10 H10B 112.0
H10A C10 H10B 109.7
C16 C11 C12 115.6(4)
C16 C11 C10 123.8(4)
C12 C11 C10 120.4(4)
C18 C17 Zr1 106.2(2)
C18 C17 H17A 110.5
Zr1 C17 H17A 110.5
C18 C17 H17B 110.5
Zr1 C17 H17B 110.5
H17A C17 H17B 108.7
C19 C18 C23 116.4(4)
C19 C18 C17 122.2(4)
C23 C18 C17 121.4(4)
C24 C25 H25A 109.5
C24 C25 H25B 109.5
H25A C25 H25B 109.5
C24 C25 H25C 109.5
H25A C25 H25C 109.5
H25B C25 H25C 109.5
C24 C26 H26A 109.5
C24 C26 H26B 109.5
H26A C26 H26B 109.5
C24 C26 H26C 109.5
H26A C26 H26C 109.5
H26B C26 H26C 109.5
C24 C27 H27A 109.5
C24 C27 H27B 109.5
H27A C27 H27B 109.5
C24 C27 H27C 109.5
H27A C27 H27C 109.5
H27B C27 H27C 109.5
C29 C28 C2 114.8(3)
C29 C28 C30 111.1(4)
C2 C28 C30 110.8(4)
C29 C28 H28A 106.5
C2 C28 H28A 106.5
C30 C28 H28A 106.5
C28 C29 H29A 109.5
C28 C29 H29B 109.5
H29A C29 H29B 109.5
C28 C29 H29C 109.5
H29A C29 H29C 109.5
H29B C29 H29C 109.5
C28 C30 H30A 109.5
C28 C30 H30B 109.5
H30A C30 H30B 109.5
C28 C30 H30C 109.5
H30A C30 H30C 109.5
H30B C30 H30C 109.5
C34 C31 C33 109.7(4)
C34 C31 C32 107.8(4)
C33 C31 C32 108.3(3)
C34 C31 C6 112.2(3)
C33 C31 C6 108.1(3)
C32 C31 C6 110.6(3)
C31 C32 H32A 109.5
C31 C32 H32B 109.5
H32A C32 H32B 109.5
C31 C32 H32C 109.5
H32A C32 H32C 109.5
H32B C32 H32C 109.5
C31 C33 H33A 109.5
C31 C33 H33B 109.5
H33A C33 H33B 109.5
C31 C33 H33C 109.5
H33A C33 H33C 109.5
H33B C33 H33C 109.5
C31 C34 H34A 109.5
C31 C34 H34B 109.5
H34A C34 H34B 109.5
C31 C34 H34C 109.5
H34A C34 H34C 109.5
H34B C34 H34C 109.5
C36 C35 C42 109.2(3)
C36 C35 C48 106.7(3)
C42 C35 C48 112.2(3)
C36 C35 C8 109.9(3)
C42 C35 C8 108.6(3)
C48 C35 C8 110.3(3)
C37 C36 C41 117.0(3)
C37 C36 C35 122.4(3)
C41 C36 C35 120.6(3)
C36 C37 C38 121.3(4)
C36 C37 H37A 119.3
C38 C37 H37A 119.3
C39 C38 C37 120.6(4)
C39 C38 H38A 119.7
C37 C38 H38A 119.7
C40 C39 C38 119.3(4)
C40 C39 H39A 120.4
C38 C39 H39A 120.4
C39 C40 C41 121.4(4)
C39 C40 H40A 119.3
C41 C40 H40A 119.3
C40 C41 C36 120.4(4)
C40 C41 H41A 119.8
C36 C41 H41A 119.8
C43 C42 C47 115.9(3)
C43 C42 C35 123.3(3)
C47 C42 C35 120.8(3)
C42 C43 C44 122.0(4)
C42 C43 H43A 119.0
C44 C43 H43A 119.0
C45 C44 C43 120.1(4)
C45 C44 H44A 120.0
C43 C44 H44A 120.0
C44 C45 C46 119.0(4)
C44 C45 H45A 120.5
C46 C45 H45A 120.5
C47 C46 C45 120.4(4)
C47 C46 H46A 119.8
C45 C46 H46A 119.8
C46 C47 C42 122.6(4)
C46 C47 H47A 118.7
C42 C47 H47A 118.7
C53 C48 C49 116.6(3)
C53 C48 C35 123.3(3)
C49 C48 C35 119.8(3)
C50 C49 C48 121.4(4)
C50 C49 H49A 119.3
C48 C49 H49A 119.3
C51 C50 C49 120.5(4)
C51 C50 H50A 119.7
C49 C50 H50A 119.7
C50 C51 C52 118.5(4)
C50 C51 H51A 120.7
C52 C51 H51A 120.7
C53 C52 C51 120.4(4)
C53 C52 H52A 119.8
C51 C52 H52A 119.8
C52 C53 C48 122.5(4)
C52 C53 H53A 118.8
C48 C53 H53A 118.8
C13 C12 C11 122.2(4)
C13 C12 H12A 118.9
C11 C12 H12A 118.9
C14 C13 C12 120.4(5)
C14 C13 H13A 119.8
C12 C13 H13A 119.8
C13 C14 C15 119.4(5)
C13 C14 H14A 120.3
C15 C14 H14A 120.3
C16 C15 C14 120.8(4)
C16 C15 H15A 119.6
C14 C15 H15A 119.6
C15 C16 C11 121.6(4)
C15 C16 H16A 119.2
C11 C16 H16A 119.2
C18 C19 C20 122.3(4)
C18 C19 H19A 118.9
C20 C19 H19A 118.9
C21 C20 C19 119.0(5)
C21 C20 H20A 120.5
C19 C20 H20A 120.5
C22 C21 C20 119.1(4)
C22 C21 H21A 120.4
C20 C21 H21A 120.4
C23 C22 C21 121.5(5)
C23 C22 H22A 119.3
C21 C22 H22A 119.3
C22 C23 C18 121.8(4)
C22 C23 H23A 119.1
C18 C23 H23A 119.1
O1A C9A C4A 119.3(3)
O1A C9A C8A 119.6(3)
C4A C9A C8A 121.1(4)
C7A C8A C9A 117.2(3)
C7A C8A C35A 121.8(3)
C9A C8A C35A 120.4(3)
C6A C7A C8A 123.5(4)
C6A C7A H7AA 118.3
C8A C7A H7AA 118.3
C5A C6A C7A 116.8(4)
C5A C6A C31A 121.2(3)
C7A C6A C31A 121.9(4)
C4A C5A C6A 122.9(4)
C4A C5A H5AA 118.6
C6A C5A H5AA 118.6
C5A C4A C9A 118.5(4)
C5A C4A C3A 120.8(3)
C9A C4A C3A 120.7(4)
N1A C3A C4A 114.6(3)
N1A C3A H3AA 108.6
C4A C3A H3AA 108.6
N1A C3A H3AB 108.6
C4A C3A H3AB 108.6
H3AA C3A H3AB 107.6
N1A C2A C28A 113.7(4)
N1A C2A C1A 107.1(3)
C28A C2A C1A 110.0(4)
N1A C2A H2AA 108.6
C28A C2A H2AA 108.6
C1A C2A H2AA 108.6
O2A C1A C2A 108.1(4)
O2A C1A H1AA 110.1
C2A C1A H1AA 110.1
O2A C1A H1AB 110.1
C2A C1A H1AB 110.1
H1AA C1A H1AB 108.4
O2A C24A C25A 104.7(3)
O2A C24A C26A 110.9(4)
C25A C24A C26A 111.1(4)
O2A C24A C27A 108.3(3)
C25A C24A C27A 109.0(4)
C26A C24A C27A 112.7(4)
C11A C10A Zr1A 96.9(3)
C11A C10A H10C 112.4
Zr1A C10A H10C 112.4
C11A C10A H10D 112.4
Zr1A C10A H10D 112.4
H10C C10A H10D 109.9
C12A C11A C16A 117.1(4)
C12A C11A C10A 121.2(4)
C16A C11A C10A 121.4(4)
C12A C11A Zr1A 85.5(3)
C16A C11A Zr1A 130.1(3)
C10A C11A Zr1A 52.6(2)
C18A C17A Zr1A 108.7(3)
C18A C17A H17C 109.9
Zr1A C17A H17C 109.9
C18A C17A H17D 109.9
Zr1A C17A H17D 109.9
H17C C17A H17D 108.3
C19A C18A C23A 114.5(4)
C19A C18A C17A 122.3(4)
C23A C18A C17A 123.2(4)
C24A C25A H25D 109.5
C24A C25A H25E 109.5
H25D C25A H25E 109.5
C24A C25A H25F 109.5
H25D C25A H25F 109.5
H25E C25A H25F 109.5
C24A C26A H26D 109.5
C24A C26A H26E 109.5
H26D C26A H26E 109.5
C24A C26A H26F 109.5
H26D C26A H26F 109.5
H26E C26A H26F 109.5
C24A C27A H27D 109.5
C24A C27A H27E 109.5
H27D C27A H27E 109.5
C24A C27A H27F 109.5
H27D C27A H27F 109.5
H27E C27A H27F 109.5
C29A C28A C2A 113.9(4)
C29A C28A C30A 114.3(5)
C2A C28A C30A 110.4(4)
C29A C28A H28B 105.8
C2A C28A H28B 105.8
C30A C28A H28B 105.8
C28A C29A H29D 109.5
C28A C29A H29E 109.5
H29D C29A H29E 109.5
C28A C29A H29F 109.5
H29D C29A H29F 109.5
H29E C29A H29F 109.5
C28A C30A H30D 109.5
C28A C30A H30E 109.5
H30D C30A H30E 109.5
C28A C30A H30F 109.5
H30D C30A H30F 109.5
H30E C30A H30F 109.5
C34A C31A C33A 109.1(4)
C34A C31A C32A 108.5(4)
C33A C31A C32A 109.2(4)
C34A C31A C6A 112.2(3)
C33A C31A C6A 109.1(4)
C32A C31A C6A 108.7(4)
C31A C32A H32D 109.5
C31A C32A H32E 109.5
H32D C32A H32E 109.5
C31A C32A H32F 109.5
H32D C32A H32F 109.5
H32E C32A H32F 109.5
C31A C33A H33D 109.5
C31A C33A H33E 109.5
H33D C33A H33E 109.5
C31A C33A H33F 109.5
H33D C33A H33F 109.5
H33E C33A H33F 109.5
C31A C34A H34D 109.5
C31A C34A H34E 109.5
H34D C34A H34E 109.5
C31A C34A H34F 109.5
H34D C34A H34F 109.5
H34E C34A H34F 109.5
C42A C35A C48A 115.4(3)
C42A C35A C8A 110.5(3)
C48A C35A C8A 106.1(3)
C42A C35A C36A 106.7(3)
C48A C35A C36A 109.1(3)
C8A C35A C36A 109.0(3)
C41A C36A C37A 116.4(4)
C41A C36A C35A 123.4(4)
C37A C36A C35A 120.2(4)
C36A C37A C38A 122.4(4)
C36A C37A H37B 118.8
C38A C37A H37B 118.8
C39A C38A C37A 118.7(4)
C39A C38A H38B 120.6
C37A C38A H38B 120.6
C40A C39A C38A 120.2(4)
C40A C39A H39B 119.9
C38A C39A H39B 119.9
C39A C40A C41A 120.1(5)
C39A C40A H40B 120.0
C41A C40A H40B 120.0
C36A C41A C40A 122.1(5)
C36A C41A H41B 119.0
C40A C41A H41B 119.0
C43A C42A C47A 115.8(4)
C43A C42A C35A 125.4(4)
C47A C42A C35A 118.4(4)
C42A C43A C44A 122.0(5)
C42A C43A H43B 119.0
C44A C43A H43B 119.0
C45A C44A C43A 120.9(5)
C45A C44A H44B 119.6
C43A C44A H44B 119.6
C44A C45A C46A 119.3(5)
C44A C45A H45B 120.3
C46A C45A H45B 120.3
C47A C46A C45A 119.9(5)
C47A C46A H46B 120.0
C45A C46A H46B 120.0
C46A C47A C42A 121.8(5)
C46A C47A H47B 119.1
C42A C47A H47B 119.1
C53A C48A C49A 114.0(4)
C53A C48A C35A 126.1(4)
C49A C48A C35A 119.8(4)
C50A C49A C48A 124.4(5)
C50A C49A H49B 117.8
C48A C49A H49B 117.8
C51A C50A C49A 118.8(6)
C51A C50A H50B 120.6
C49A C50A H50B 120.6
C52A C51A C50A 120.4(6)
C52A C51A H51B 119.8
C50A C51A H51B 119.8
C51A C52A C53A 120.5(5)
C51A C52A H52B 119.8
C53A C52A H52B 119.8
C48A C53A C52A 121.7(5)
C48A C53A H53B 119.1
C52A C53A H53B 119.1
C13A C12A C11A 122.2(4)
C13A C12A H12B 118.9
C11A C12A H12B 118.9
C14A C13A C12A 119.6(4)
C14A C13A H13B 120.2
C12A C13A H13B 120.2
C13A C14A C15A 120.5(5)
C13A C14A H14B 119.8
C15A C14A H14B 119.8
C16A C15A C14A 118.5(4)
C16A C15A H15B 120.7
C14A C15A H15B 120.7
C15A C16A C11A 122.1(4)
C15A C16A H16B 119.0
C11A C16A H16B 119.0
C20A C19A C18A 123.4(5)
C20A C19A H19B 118.3
C18A C19A H19B 118.3
C21A C20A C19A 120.7(5)
C21A C20A H20B 119.6
C19A C20A H20B 119.6
C20A C21A C22A 119.3(5)
C20A C21A H21B 120.4
C22A C21A H21B 120.4
C21A C22A C23A 118.6(5)
C21A C22A H22B 120.7
C23A C22A H22B 120.7
C22A C23A C18A 123.5(4)
C22A C23A H23B 118.3
C18A C23A H23B 118.3

loop_
_geom_bond_atom_site_label_1
_geom_bond_atom_site_label_2
_geom_bond_distance
Zr1 O1 1.978(2)
Zr1 N1 2.055(3)
Zr1 C10 2.274(4)
Zr1 C17 2.306(4)
Zr1 O2 2.340(3)
Zr1A O1A 1.968(3)
Zr1A N1A 2.027(3)
Zr1A C10A 2.282(5)
Zr1A C17A 2.322(4)
Zr1A O2A 2.346(3)
Zr1A C11A 2.854(4)
N1 C2 1.452(4)
N1 C3 1.471(4)
N1A C3A 1.462(5)
N1A C2A 1.470(5)
O1 C9 1.354(4)
O2 C1 1.456(5)
O2 C24 1.500(4)
O1A C9A 1.361(4)
O2A C1A 1.460(5)
O2A C24A 1.477(5)
C9 C4 1.403(5)
C9 C8 1.403(5)
C8 C7 1.402(5)
C8 C35 1.562(5)
C7 C6 1.398(5)
C7 H7A 0.9500
C6 C5 1.402(5)
C6 C31 1.547(5)
C5 C4 1.368(5)
C5 H5A 0.9500
C4 C3 1.510(5)
C3 H3A 0.9900
C3 H3B 0.9900
C2 C1 1.525(5)
C2 C28 1.542(5)
C2 H2A 1.0000
C1 H1A 0.9900
C1 H1B 0.9900
C24 C27 1.505(6)
C24 C26 1.524(6)
C24 C25 1.525(6)
C10 C11 1.473(6)
C10 H10A 0.9900
C10 H10B 0.9900
C11 C16 1.392(6)
C11 C12 1.405(6)
C17 C18 1.475(5)
C17 H17A 0.9900
C17 H17B 0.9900
C18 C19 1.380(5)
C18 C23 1.398(6)
C25 H25A 0.9800
C25 H25B 0.9800
C25 H25C 0.9800
C26 H26A 0.9800
C26 H26B 0.9800
C26 H26C 0.9800
C27 H27A 0.9800
C27 H27B 0.9800
C27 H27C 0.9800
C28 C29 1.523(6)
C28 C30 1.547(6)
C28 H28A 1.0000
C29 H29A 0.9800
C29 H29B 0.9800
C29 H29C 0.9800
C30 H30A 0.9800
C30 H30B 0.9800
C30 H30C 0.9800
C31 C34 1.512(6)
C31 C33 1.518(6)
C31 C32 1.532(5)
C32 H32A 0.9800
C32 H32B 0.9800
C32 H32C 0.9800
C33 H33A 0.9800
C33 H33B 0.9800
C33 H33C 0.9800
C34 H34A 0.9800
C34 H34B 0.9800
C34 H34C 0.9800
C35 C36 1.541(5)
C35 C42 1.559(5)
C35 C48 1.560(5)
C36 C37 1.383(5)
C36 C41 1.399(5)
C37 C38 1.401(6)
C37 H37A 0.9500
C38 C39 1.358(6)
C38 H38A 0.9500
C39 C40 1.356(6)
C39 H39A 0.9500
C40 C41 1.394(5)
C40 H40A 0.9500
C41 H41A 0.9500
C42 C43 1.379(5)
C42 C47 1.392(5)
C43 C44 1.415(5)
C43 H43A 0.9500
C44 C45 1.358(6)
C44 H44A 0.9500
C45 C46 1.380(6)
C45 H45A 0.9500
C46 C47 1.377(5)
C46 H46A 0.9500
C47 H47A 0.9500
C48 C53 1.377(5)
C48 C49 1.397(5)
C49 C50 1.383(5)
C49 H49A 0.9500
C50 C51 1.377(6)
C50 H50A 0.9500
C51 C52 1.384(6)
C51 H51A 0.9500
C52 C53 1.372(5)
C52 H52A 0.9500
C53 H53A 0.9500
C12 C13 1.387(6)
C12 H12A 0.9500
C13 C14 1.343(6)
C13 H13A 0.9500
C14 C15 1.383(6)
C14 H14A 0.9500
C15 C16 1.377(6)
C15 H15A 0.9500
C16 H16A 0.9500
C19 C20 1.396(6)
C19 H19A 0.9500
C20 C21 1.387(7)
C20 H20A 0.9500
C21 C22 1.363(7)
C21 H21A 0.9500
C22 C23 1.357(6)
C22 H22A 0.9500
C23 H23A 0.9500
C9A C4A 1.397(5)
C9A C8A 1.405(5)
C8A C7A 1.392(5)
C8A C35A 1.552(5)
C7A C6A 1.388(5)
C7A H7AA 0.9500
C6A C5A 1.385(5)
C6A C31A 1.552(5)
C5A C4A 1.382(5)
C5A H5AA 0.9500
C4A C3A 1.510(5)
C3A H3AA 0.9900
C3A H3AB 0.9900
C2A C28A 1.523(6)
C2A C1A 1.523(6)
C2A H2AA 1.0000
C1A H1AA 0.9900
C1A H1AB 0.9900
C24A C25A 1.500(6)
C24A C26A 1.526(6)
C24A C27A 1.540(6)
C10A C11A 1.462(6)
C10A H10C 0.9900
C10A H10D 0.9900
C11A C12A 1.397(6)
C11A C16A 1.401(6)
C17A C18A 1.473(6)
C17A H17C 0.9900
C17A H17D 0.9900
C18A C19A 1.381(6)
C18A C23A 1.392(6)
C25A H25D 0.9800
C25A H25E 0.9800
C25A H25F 0.9800
C26A H26D 0.9800
C26A H26E 0.9800
C26A H26F 0.9800
C27A H27D 0.9800
C27A H27E 0.9800
C27A H27F 0.9800
C28A C29A 1.496(7)
C28A C30A 1.551(7)
C28A H28B 1.0000
C29A H29D 0.9800
C29A H29E 0.9800
C29A H29F 0.9800
C30A H30D 0.9800
C30A H30E 0.9800
C30A H30F 0.9800
C31A C34A 1.516(6)
C31A C33A 1.525(6)
C31A C32A 1.536(6)
C32A H32D 0.9800
C32A H32E 0.9800
C32A H32F 0.9800
C33A H33D 0.9800
C33A H33E 0.9800
C33A H33F 0.9800
C34A H34D 0.9800
C34A H34E 0.9800
C34A H34F 0.9800
C35A C42A 1.536(5)
C35A C48A 1.543(5)
C35A C36A 1.556(5)
C36A C41A 1.362(6)
C36A C37A 1.386(5)
C37A C38A 1.395(5)
C37A H37B 0.9500
C38A C39A 1.379(7)
C38A H38B 0.9500
C39A C40A 1.339(7)
C39A H39B 0.9500
C40A C41A 1.405(6)
C40A H40B 0.9500
C41A H41B 0.9500
C42A C43A 1.353(6)
C42A C47A 1.416(6)
C43A C44A 1.409(6)
C43A H43B 0.9500
C44A C45A 1.335(7)
C44A H44B 0.9500
C45A C46A 1.378(8)
C45A H45B 0.9500
C46A C47A 1.376(6)
C46A H46B 0.9500
C47A H47B 0.9500
C48A C53A 1.366(6)
C48A C49A 1.375(6)
C49A C50A 1.354(7)
C49A H49B 0.9500
C50A C51A 1.339(7)
C50A H50B 0.9500
C51A C52A 1.316(7)
C51A H51B 0.9500
C52A C53A 1.391(7)
C52A H52B 0.9500
C53A H53B 0.9500
C12A C13A 1.392(6)
C12A H12B 0.9500
C13A C14A 1.374(6)
C13A H13B 0.9500
C14A C15A 1.412(6)
C14A H14B 0.9500
C15A C16A 1.395(6)
C15A H15B 0.9500
C16A H16B 0.9500
C19A C20A 1.369(7)
C19A H19B 0.9500
C20A C21A 1.357(8)
C20A H20B 0.9500
C21A C22A 1.385(7)
C21A H21B 0.9500
C22A C23A 1.391(6)
C22A H22B 0.9500
C23A H23B 0.9500

loop_
_geom_torsion_atom_site_label_1
_geom_torsion_atom_site_label_2
_geom_torsion_atom_site_label_3
_geom_torsion_atom_site_label_4
_geom_torsion
O1 Zr1 N1 C2 163.6(3)
C10 Zr1 N1 C2 66.1(3)
C17 Zr1 N1 C2 -103.6(3)
O2 Zr1 N1 C2 -12.7(3)
O1 Zr1 N1 C3 -35.8(3)
C10 Zr1 N1 C3 -133.3(3)
C17 Zr1 N1 C3 57.0(3)
O2 Zr1 N1 C3 147.9(3)
O1A Zr1A N1A C3A -35.9(3)
C10A Zr1A N1A C3A -133.3(3)
C17A Zr1A N1A C3A 56.2(3)
O2A Zr1A N1A C3A 149.5(3)
C11A Zr1A N1A C3A -137.2(3)
O1A Zr1A N1A C2A 155.6(3)
C10A Zr1A N1A C2A 58.2(4)
C17A Zr1A N1A C2A -112.3(3)
O2A Zr1A N1A C2A -19.0(3)
C11A Zr1A N1A C2A 54.3(4)
N1 Zr1 O1 C9 -4.4(3)
C10 Zr1 O1 C9 112.9(3)
C17 Zr1 O1 C9 -121.0(3)
O2 Zr1 O1 C9 4.6(5)
O1 Zr1 O2 C1 25.6(4)
N1 Zr1 O2 C1 34.9(2)
C10 Zr1 O2 C1 -84.9(2)
C17 Zr1 O2 C1 150.7(2)
O1 Zr1 O2 C24 177.3(3)
N1 Zr1 O2 C24 -173.4(3)
C10 Zr1 O2 C24 66.8(3)
C17 Zr1 O2 C24 -57.6(3)
N1A Zr1A O1A C9A -2.3(3)
C10A Zr1A O1A C9A 116.1(4)
C17A Zr1A O1A C9A -116.6(3)
O2A Zr1A O1A C9A 10.5(5)
C11A Zr1A O1A C9A 147.1(3)
O1A Zr1A O2A C1A 25.9(4)
N1A Zr1A O2A C1A 39.2(3)
C10A Zr1A O2A C1A -82.1(3)
C17A Zr1A O2A C1A 152.0(3)
C11A Zr1A O2A C1A -111.4(3)
O1A Zr1A O2A C24A 179.2(3)
N1A Zr1A O2A C24A -167.5(4)
C10A Zr1A O2A C24A 71.2(4)
C17A Zr1A O2A C24A -54.7(4)
C11A Zr1A O2A C24A 41.9(4)
Zr1 O1 C9 C4 20.2(5)
Zr1 O1 C9 C8 -159.1(3)
O1 C9 C8 C7 177.6(3)
C4 C9 C8 C7 -1.6(5)
O1 C9 C8 C35 2.2(5)
C4 C9 C8 C35 -177.0(3)
C9 C8 C7 C6 -0.5(6)
C35 C8 C7 C6 175.1(3)
C8 C7 C6 C5 1.8(5)
C8 C7 C6 C31 -175.4(3)
C7 C6 C5 C4 -1.0(5)
C31 C6 C5 C4 176.2(3)
C6 C5 C4 C9 -1.0(5)
C6 C5 C4 C3 178.4(3)
O1 C9 C4 C5 -176.9(3)
C8 C9 C4 C5 2.4(5)
O1 C9 C4 C3 3.7(5)
C8 C9 C4 C3 -177.0(3)
C2 N1 C3 C4 -135.4(3)
Zr1 N1 C3 C4 62.7(4)
C5 C4 C3 N1 136.8(3)
C9 C4 C3 N1 -43.8(5)
C3 N1 C2 C1 -173.2(3)
Zr1 N1 C2 C1 -11.8(4)
C3 N1 C2 C28 64.3(4)
Zr1 N1 C2 C28 -134.3(3)
C24 O2 C1 C2 147.8(3)
Zr1 O2 C1 C2 -52.4(3)
N1 C2 C1 O2 44.3(4)
C28 C2 C1 O2 168.1(3)
C1 O2 C24 C27 -69.5(4)
Zr1 O2 C24 C27 140.6(3)
C1 O2 C24 C26 53.3(4)
Zr1 O2 C24 C26 -96.6(4)
C1 O2 C24 C25 173.5(3)
Zr1 O2 C24 C25 23.6(5)
O1 Zr1 C10 C11 98.2(2)
N1 Zr1 C10 C11 -174.0(2)
C17 Zr1 C10 C11 -5.2(3)
O2 Zr1 C10 C11 -103.8(2)
Zr1 C10 C11 C16 116.7(4)
Zr1 C10 C11 C12 -58.7(4)
O1 Zr1 C17 C18 84.4(3)
N1 Zr1 C17 C18 -1.1(3)
C10 Zr1 C17 C18 -170.1(2)
O2 Zr1 C17 C18 -76.7(3)
Zr1 C17 C18 C19 -87.4(4)
Zr1 C17 C18 C23 90.6(4)
N1 C2 C28 C29 47.9(5)
C1 C2 C28 C29 -72.5(4)
N1 C2 C28 C30 174.8(3)
C1 C2 C28 C30 54.4(5)
C7 C6 C31 C34 -9.4(5)
C5 C6 C31 C34 173.6(4)
C7 C6 C31 C33 111.8(4)
C5 C6 C31 C33 -65.2(5)
C7 C6 C31 C32 -129.7(4)
C5 C6 C31 C32 53.2(5)
C7 C8 C35 C36 18.6(5)
C9 C8 C35 C36 -166.0(3)
C7 C8 C35 C42 -100.7(4)
C9 C8 C35 C42 74.6(4)
C7 C8 C35 C48 136.0(3)
C9 C8 C35 C48 -48.7(5)
C42 C35 C36 C37 -149.6(3)
C48 C35 C36 C37 -28.1(4)
C8 C35 C36 C37 91.4(4)
C42 C35 C36 C41 34.2(4)
C48 C35 C36 C41 155.6(3)
C8 C35 C36 C41 -84.8(4)
C41 C36 C37 C38 -1.0(5)
C35 C36 C37 C38 -177.3(3)
C36 C37 C38 C39 0.6(6)
C37 C38 C39 C40 0.1(7)
C38 C39 C40 C41 -0.4(6)
C39 C40 C41 C36 -0.1(6)
C37 C36 C41 C40 0.7(5)
C35 C36 C41 C40 177.2(3)
C36 C35 C42 C43 -131.2(4)
C48 C35 C42 C43 110.8(4)
C8 C35 C42 C43 -11.4(5)
C36 C35 C42 C47 46.6(4)
C48 C35 C42 C47 -71.5(4)
C8 C35 C42 C47 166.4(3)
C47 C42 C43 C44 1.0(6)
C35 C42 C43 C44 178.9(4)
C42 C43 C44 C45 0.7(7)
C43 C44 C45 C46 -2.3(7)
C44 C45 C46 C47 2.2(7)
C45 C46 C47 C42 -0.5(6)
C43 C42 C47 C46 -1.1(6)
C35 C42 C47 C46 -179.1(4)
C36 C35 C48 C53 -81.5(4)
C42 C35 C48 C53 38.1(5)
C8 C35 C48 C53 159.3(3)
C36 C35 C48 C49 91.7(4)
C42 C35 C48 C49 -148.8(3)
C8 C35 C48 C49 -27.6(5)
C53 C48 C49 C50 0.7(6)
C35 C48 C49 C50 -172.9(4)
C48 C49 C50 C51 1.6(6)
C49 C50 C51 C52 -2.6(7)
C50 C51 C52 C53 1.2(7)
C51 C52 C53 C48 1.2(7)
C49 C48 C53 C52 -2.1(6)
C35 C48 C53 C52 171.3(4)
C16 C11 C12 C13 -0.4(6)
C10 C11 C12 C13 175.3(4)
C11 C12 C13 C14 -0.1(7)
C12 C13 C14 C15 0.2(8)
C13 C14 C15 C16 0.2(7)
C14 C15 C16 C11 -0.8(7)
C12 C11 C16 C15 0.9(6)
C10 C11 C16 C15 -174.7(4)
C23 C18 C19 C20 -0.5(6)
C17 C18 C19 C20 177.6(4)
C18 C19 C20 C21 -0.1(6)
C19 C20 C21 C22 0.4(6)
C20 C21 C22 C23 -0.2(7)
C21 C22 C23 C18 -0.4(7)
C19 C18 C23 C22 0.7(6)
C17 C18 C23 C22 -177.4(4)
Zr1A O1A C9A C4A 18.3(6)
Zr1A O1A C9A C8A -160.0(3)
O1A C9A C8A C7A 177.3(3)
C4A C9A C8A C7A -0.9(6)
O1A C9A C8A C35A 5.7(5)
C4A C9A C8A C35A -172.6(4)
C9A C8A C7A C6A 0.4(6)
C35A C8A C7A C6A 171.9(4)
C8A C7A C6A C5A -0.3(6)
C8A C7A C6A C31A -177.7(4)
C7A C6A C5A C4A 0.8(6)
C31A C6A C5A C4A 178.3(4)
C6A C5A C4A C9A -1.4(6)
C6A C5A C4A C3A 179.4(4)
O1A C9A C4A C5A -176.8(3)
C8A C9A C4A C5A 1.4(6)
O1A C9A C4A C3A 2.4(6)
C8A C9A C4A C3A -179.3(4)
C2A N1A C3A C4A -130.3(4)
Zr1A N1A C3A C4A 60.4(4)
C5A C4A C3A N1A 138.9(4)
C9A C4A C3A N1A -40.3(5)
C3A N1A C2A C28A 64.3(5)
Zr1A N1A C2A C28A -126.6(3)
C3A N1A C2A C1A -174.0(4)
Zr1A N1A C2A C1A -4.9(5)
C24A O2A C1A C2A 145.7(3)
Zr1A O2A C1A C2A -54.1(4)
N1A C2A C1A O2A 41.6(5)
C28A C2A C1A O2A 165.6(4)
C1A O2A C24A C25A 174.5(4)
Zr1A O2A C24A C25A 23.5(5)
C1A O2A C24A C26A 54.7(5)
Zr1A O2A C24A C26A -96.3(4)
C1A O2A C24A C27A -69.3(5)
Zr1A O2A C24A C27A 139.7(3)
O1A Zr1A C10A C11A 95.6(3)
N1A Zr1A C10A C11A -176.1(2)
C17A Zr1A C10A C11A -6.8(4)
O2A Zr1A C10A C11A -107.3(3)
Zr1A C10A C11A C12A -54.5(4)
Zr1A C10A C11A C16A 118.9(4)
O1A Zr1A C11A C12A 45.7(3)
N1A Zr1A C11A C12A 142.5(3)
C10A Zr1A C11A C12A 135.7(4)
C17A Zr1A C11A C12A -49.8(3)
O2A Zr1A C11A C12A -150.5(3)
O1A Zr1A C11A C16A 167.7(4)
N1A Zr1A C11A C16A -95.5(5)
C10A Zr1A C11A C16A -102.3(5)
C17A Zr1A C11A C16A 72.2(4)
O2A Zr1A C11A C16A -28.5(4)
O1A Zr1A C11A C10A -89.9(3)
N1A Zr1A C11A C10A 6.8(4)
C17A Zr1A C11A C10A 174.5(3)
O2A Zr1A C11A C10A 73.8(3)
O1A Zr1A C17A C18A 81.0(3)
N1A Zr1A C17A C18A -4.4(3)
C10A Zr1A C17A C18A -174.1(3)
O2A Zr1A C17A C18A -79.8(3)
C11A Zr1A C17A C18A -177.6(3)
Zr1A C17A C18A C19A -88.1(5)
Zr1A C17A C18A C23A 90.6(4)
N1A C2A C28A C29A 50.2(6)
C1A C2A C28A C29A -69.9(5)
N1A C2A C28A C30A -179.6(4)
C1A C2A C28A C30A 60.4(5)
C5A C6A C31A C34A -174.6(5)
C7A C6A C31A C34A 2.7(7)
C5A C6A C31A C33A 64.3(5)
C7A C6A C31A C33A -118.4(4)
C5A C6A C31A C32A -54.7(5)
C7A C6A C31A C32A 122.7(5)
C7A C8A C35A C42A 126.2(4)
C9A C8A C35A C42A -62.5(5)
C7A C8A C35A C48A -108.1(4)
C9A C8A C35A C48A 63.2(4)
C7A C8A C35A C36A 9.3(5)
C9A C8A C35A C36A -179.4(3)
C42A C35A C36A C41A 138.0(4)
C48A C35A C36A C41A 12.7(5)
C8A C35A C36A C41A -102.7(4)
C42A C35A C36A C37A -43.3(4)
C48A C35A C36A C37A -168.6(3)
C8A C35A C36A C37A 76.0(4)
C41A C36A C37A C38A 1.6(6)
C35A C36A C37A C38A -177.1(4)
C36A C37A C38A C39A -2.6(6)
C37A C38A C39A C40A 3.7(7)
C38A C39A C40A C41A -3.8(8)
C37A C36A C41A C40A -1.8(6)
C35A C36A C41A C40A 177.0(4)
C39A C40A C41A C36A 2.9(8)
C48A C35A C42A C43A -126.3(4)
C8A C35A C42A C43A -6.0(5)
C36A C35A C42A C43A 112.3(4)
C48A C35A C42A C47A 61.0(5)
C8A C35A C42A C47A -178.7(4)
C36A C35A C42A C47A -60.3(5)
C47A C42A C43A C44A -4.8(7)
C35A C42A C43A C44A -177.7(4)
C42A C43A C44A C45A 0.9(8)
C43A C44A C45A C46A 3.2(8)
C44A C45A C46A C47A -3.0(8)
C45A C46A C47A C42A -1.1(8)
C43A C42A C47A C46A 4.9(7)
C35A C42A C47A C46A 178.3(4)
C42A C35A C48A C53A -32.0(6)
C8A C35A C48A C53A -154.7(5)
C36A C35A C48A C53A 88.0(5)
C42A C35A C48A C49A 151.4(4)
C8A C35A C48A C49A 28.6(5)
C36A C35A C48A C49A -88.7(5)
C53A C48A C49A C50A -3.9(8)
C35A C48A C49A C50A 173.2(5)
C48A C49A C50A C51A 4.8(9)
C49A C50A C51A C52A -3.4(10)
C50A C51A C52A C53A 1.7(11)
C49A C48A C53A C52A 1.9(8)
C35A C48A C53A C52A -174.9(5)
C51A C52A C53A C48A -1.0(10)
C16A C11A C12A C13A 1.0(6)
C10A C11A C12A C13A 174.7(4)
Zr1A C11A C12A C13A 134.3(4)
C11A C12A C13A C14A -2.4(7)
C12A C13A C14A C15A 2.0(7)
C13A C14A C15A C16A -0.4(8)
C14A C15A C16A C11A -0.9(7)
C12A C11A C16A C15A 0.7(7)
C10A C11A C16A C15A -173.0(4)
Zr1A C11A C16A C15A -107.7(5)
C23A C18A C19A C20A -1.3(8)
C17A C18A C19A C20A 177.6(5)
C18A C19A C20A C21A 0.3(9)
C19A C20A C21A C22A 0.9(9)
C20A C21A C22A C23A -1.1(8)
C21A C22A C23A C18A 0.0(8)
C19A C18A C23A C22A 1.1(7)
C17A C18A C23A C22A -177.8(4)

loop_
_platon_squeeze_void_nr
_platon_squeeze_void_average_x
_platon_squeeze_void_average_y
_platon_squeeze_void_average_z
_platon_squeeze_void_volume
_platon_squeeze_void_count_electrons
_platon_squeeze_void_content
1 -0.026 0.127 -0.065 333 88 ' '
2 -0.023 0.627 0.065 333 88 ' '
3 0.180 0.416 0.621 43 3 ' '
4 0.452 0.263 0.338 36 3 ' '
5 0.548 0.763 0.662 36 3 ' '
6 0.820 0.916 0.379 43 3 ' '
